data_4107799
loop_
_publ_author_name
'Soo Hyuk Choi'
'Ilia A. Guzei'
'Lara C. Spencer'
'Samuel H. Gellman'

_publ_contact_author_address
;
Department of Chemistry
University of Wisconsin-Madison
1101 University Ave
Madison, WI  53706
USA
;
_publ_contact_author_email iguzei@chem.wisc.edu
_publ_contact_author_fax 608-262-0381
_publ_contact_author_name
;
Guzei, Ilia A. 
;
_publ_contact_author_phone 608-263-4694
_publ_section_title
;
 Crystallographic Characterization of Helical Secondary Structures in
 \a/\b-Peptides with 1:1 Residue Alternation
;
_journal_name_full 'Journal of the American Chemical Society'
_journal_page_first 6544
_journal_page_last 6550
_journal_paper_doi 10.1021/ja800355p
_journal_volume 130
_journal_year 2008
_chemical_absolute_configuration ad
_chemical_formula_moiety 'C51 H78 Cl2 N8 O11'
_chemical_formula_sum 'C51 H78 Cl2 N8 O11'
_chemical_formula_weight 1050.11
_chemical_name_systematic
; 
 ? 
;
_space_group_IT_number 19
_symmetry_cell_setting orthorhombic
_symmetry_Int_Tables_number 19
_symmetry_space_group_name_Hall 'P 2ac 2ab'
_symmetry_space_group_name_H-M 'P 21 21 21'
_atom_sites_solution_hydrogens geom
_atom_sites_solution_primary direct
_atom_sites_solution_secondary difmap
_audit_creation_method
;
manual editing of the CIF file 
created by SHELXTL Ver. 6.10
and processed with modiCIfer-09152005. 
;
_cell_angle_alpha 90.00
_cell_angle_beta 90.00
_cell_angle_gamma 90.00
_cell_formula_units_Z 4
_cell_length_a 10.3529(4)
_cell_length_b 19.6361(8)
_cell_length_c 26.4378(11)
_cell_measurement_reflns_used 39021
_cell_measurement_temperature 100(2)
_cell_measurement_theta_max 27.9902
_cell_measurement_theta_min 2.2128
_cell_volume 5374.6(4)
_computing_cell_refinement 'SAINT Ver. 6.22  (Bruker-AXS, 2003)'
_computing_data_collection 'SMART Ver. 5.622 (Bruker-AXS, 2003)'
_computing_data_reduction 'SAINT Ver. 6.22'
_computing_molecular_graphics 'SHELXTL Ver. 6.10'
_computing_publication_material 'SHELXTL Ver. 6.10'
_computing_structure_refinement 'SHELXTL Ver. 6.10'
_computing_structure_solution 'SHELXTL Ver. 6.10 (Bruker-AXS, 2003)'
_diffrn_ambient_temperature 100(2)
_diffrn_measured_fraction_theta_full 0.999
_diffrn_measured_fraction_theta_max 0.999
_diffrn_measurement_device_type 'Bruker CCD-1000 area detector'
_diffrn_measurement_method '0.30\% \w scans'
_diffrn_radiation_monochromator graphite
_diffrn_radiation_source 'fine-focus sealed tube'
_diffrn_radiation_type Mo-K\a
_diffrn_radiation_wavelength 0.71073
_diffrn_reflns_av_R_equivalents 0.0372
_diffrn_reflns_av_sigmaI/netI 0.0261
_diffrn_reflns_limit_h_max 13
_diffrn_reflns_limit_h_min -13
_diffrn_reflns_limit_k_max 25
_diffrn_reflns_limit_k_min -25
_diffrn_reflns_limit_l_max 34
_diffrn_reflns_limit_l_min -34
_diffrn_reflns_number 70887
_diffrn_reflns_theta_full 28.01
_diffrn_reflns_theta_max 28.01
_diffrn_reflns_theta_min 1.86
_diffrn_standards_number 0
_exptl_absorpt_coefficient_mu 0.186
_exptl_absorpt_correction_T_max 0.9445
_exptl_absorpt_correction_T_min 0.9225
_exptl_absorpt_correction_type multi-scan
_exptl_absorpt_process_details
;
SADABS  (Bruker-AXS, 2003)
;
_exptl_crystal_colour colorless
_exptl_crystal_density_diffrn 1.298
_exptl_crystal_description block
_exptl_crystal_F_000 2248
_exptl_crystal_size_max 0.44
_exptl_crystal_size_mid 0.35
_exptl_crystal_size_min 0.31
_refine_diff_density_max 1.077
_refine_diff_density_min -0.301
_refine_diff_density_rms 0.067
_refine_ls_abs_structure_details 'Flack H D (1983), Acta Cryst. A39, 876-881'
_refine_ls_abs_structure_Flack 0.01(5)
_refine_ls_extinction_method none
_refine_ls_goodness_of_fit_ref 1.059
_refine_ls_hydrogen_treatment constr
_refine_ls_matrix_type full
_refine_ls_number_parameters 658
_refine_ls_number_reflns 12976
_refine_ls_number_restraints 0
_refine_ls_restrained_S_all 1.059
_refine_ls_R_factor_all 0.0508
_refine_ls_R_factor_gt 0.0460
_refine_ls_shift/su_max 0.001
_refine_ls_shift/su_mean 0.000
_refine_ls_structure_factor_coef Fsqd
_refine_ls_weighting_details 'calc w=1/[\s^2^(Fo^2^)+(0.0862P)^2^+1.6606P] where P=(Fo^2^+2Fc^2^)/3'
_refine_ls_weighting_scheme calc
_refine_ls_wR_factor_gt 0.1256
_refine_ls_wR_factor_ref 0.1312
_reflns_number_gt 12009
_reflns_number_total 12976
_reflns_threshold_expression I>2\s(I)
_cod_data_source_file ja800355p-file010.cif
_cod_data_source_block gellman66
_cod_original_sg_symbol_Hall 'P 2ac 2ab   '
_cod_original_sg_symbol_H-M 'P 21 21 21 '
_cod_database_code 4107799

loop_
_symmetry_equiv_pos_as_xyz
'x, y, z'
'-x+1/2, -y, z+1/2'
'-x, y+1/2, -z+1/2'
'x+1/2, -y+1/2, -z'

loop_
_atom_site_label
_atom_site_type_symbol
_atom_site_fract_x
_atom_site_fract_y
_atom_site_fract_z
_atom_site_U_iso_or_equiv
_atom_site_adp_type
_atom_site_occupancy
_atom_site_symmetry_multiplicity
_atom_site_calc_flag
_atom_site_refinement_flags
O1 O 0.85870(16) 1.10463(7) 0.98136(6) 0.0278(3) Uani 1 1 d .
O2 O 0.7829(3) 1.04088(9) 0.91610(8) 0.0556(6) Uani 1 1 d .
O3 O 0.74223(17) 0.84255(8) 0.92567(6) 0.0329(4) Uani 1 1 d .
O4 O 0.32556(15) 0.90668(7) 0.92587(5) 0.0230(3) Uani 1 1 d .
O5 O 0.28030(14) 1.03407(7) 0.83114(5) 0.0220(3) Uani 1 1 d .
O6 O 0.36218(14) 0.88212(7) 0.74323(5) 0.0212(3) Uani 1 1 d .
O7 O 0.01310(14) 0.87091(7) 0.73376(5) 0.0214(3) Uani 1 1 d .
O8 O 0.09279(15) 1.04135(7) 0.62915(5) 0.0226(3) Uani 1 1 d .
O9 O 0.07243(15) 0.90878(8) 0.54699(5) 0.0224(3) Uani 1 1 d .
O10 O -0.22226(17) 1.01379(8) 0.58639(6) 0.0313(3) Uani 1 1 d .
O11 O -0.22542(16) 1.03517(8) 0.66995(6) 0.0289(3) Uani 1 1 d .
N1 N 0.87386(17) 0.99268(8) 0.98430(6) 0.0213(3) Uani 1 1 d .
H1A H 0.8952 0.9983 1.0162 0.026 Uiso 1 1 calc R
N2 N 0.66124(16) 0.90625(8) 0.98977(6) 0.0212(3) Uani 1 1 d .
H2A H 0.6710 0.9433 1.0082 0.025 Uiso 1 1 calc R
N3 N 0.37257(16) 1.00956(8) 0.95985(6) 0.0182(3) Uani 1 1 d .
H3A H 0.4163 1.0314 0.9833 0.022 Uiso 1 1 calc R
N4 N 0.47850(16) 1.01167(8) 0.86191(6) 0.0197(3) Uani 1 1 d .
H4A H 0.5332 1.0179 0.8870 0.024 Uiso 1 1 calc R
N5 N 0.27734(15) 0.86736(8) 0.82119(6) 0.0178(3) Uani 1 1 d .
H5A H 0.2885 0.8720 0.8540 0.021 Uiso 1 1 calc R
N6 N 0.09760(15) 0.95843(8) 0.77945(6) 0.0178(3) Uani 1 1 d .
H6A H 0.1433 0.9687 0.8065 0.021 Uiso 1 1 calc R
N7 N 0.22126(16) 0.95946(8) 0.66203(6) 0.0172(3) Uani 1 1 d .
H7A H 0.2623 0.9444 0.6890 0.021 Uiso 1 1 calc R
N8 N 0.00367(15) 0.88850(8) 0.62691(6) 0.0175(3) Uani 1 1 d .
H8A H 0.0278 0.8839 0.6586 0.021 Uiso 1 1 calc R
C1 C 0.6796(3) 1.17338(17) 0.94852(16) 0.0648(11) Uani 1 1 d .
H1B H 0.6346 1.1665 0.9807 0.097 Uiso 1 1 calc R
H1C H 0.6542 1.1376 0.9247 0.097 Uiso 1 1 calc R
H1D H 0.6564 1.2180 0.9346 0.097 Uiso 1 1 calc R
C2 C 0.8982(2) 1.17924(11) 0.90802(9) 0.0310(5) Uani 1 1 d .
H2B H 0.9907 1.1719 0.9138 0.046 Uiso 1 1 calc R
H2C H 0.8845 1.2255 0.8952 0.046 Uiso 1 1 calc R
H2D H 0.8666 1.1461 0.8832 0.046 Uiso 1 1 calc R
C3 C 0.8712(6) 1.22091(14) 0.99559(12) 0.0791(15) Uani 1 1 d .
H3B H 0.9626 1.2127 1.0031 0.119 Uiso 1 1 calc R
H3C H 0.8203 1.2161 1.0266 0.119 Uiso 1 1 calc R
H3D H 0.8607 1.2671 0.9822 0.119 Uiso 1 1 calc R
C4 C 0.8257(3) 1.17033(11) 0.95723(10) 0.0328(5) Uani 1 1 d .
C5 C 0.8331(2) 1.04621(10) 0.95690(8) 0.0242(4) Uani 1 1 d .
C6 C 0.8828(2) 0.92555(10) 0.96129(8) 0.0246(4) Uani 1 1 d .
H6B H 0.9191 0.9311 0.9265 0.030 Uiso 1 1 calc R
C7 C 0.9766(2) 0.88213(12) 0.99198(12) 0.0401(6) Uani 1 1 d .
H7B H 1.0623 0.9033 0.9916 0.060 Uiso 1 1 calc R
H7C H 0.9819 0.8365 0.9771 0.060 Uiso 1 1 calc R
H7D H 0.9459 0.8787 1.0269 0.060 Uiso 1 1 calc R
C8 C 0.7538(2) 0.88801(10) 0.95693(7) 0.0213(4) Uani 1 1 d .
C9 C 0.54544(19) 0.86565(10) 0.99525(8) 0.0218(4) Uani 1 1 d .
H9A H 0.5298 0.8416 0.9625 0.026 Uiso 1 1 calc R
C10 C 0.5548(2) 0.81151(12) 1.03714(12) 0.0389(6) Uani 1 1 d .
H10A H 0.5739 0.7663 1.0223 0.047 Uiso 1 1 calc R
H10B H 0.6244 0.8233 1.0613 0.047 Uiso 1 1 calc R
C11 C 0.4239(2) 0.81037(11) 1.06413(8) 0.0286(4) Uani 1 1 d .
H11A H 0.4310 0.8303 1.0984 0.034 Uiso 1 1 calc R
H11B H 0.3910 0.7632 1.0671 0.034 Uiso 1 1 calc R
C12 C 0.3342(2) 0.85375(10) 1.03042(7) 0.0223(4) Uani 1 1 d .
H12A H 0.2944 0.8257 1.0035 0.027 Uiso 1 1 calc R
H12B H 0.2649 0.8752 1.0507 0.027 Uiso 1 1 calc R
C13 C 0.42436(19) 0.90769(9) 1.00779(7) 0.0182(3) Uani 1 1 d .
H13A H 0.4454 0.9429 1.0338 0.022 Uiso 1 1 calc R
C14 C 0.36899(18) 0.94135(10) 0.96104(7) 0.0183(3) Uani 1 1 d .
C15 C 0.30560(19) 1.04898(10) 0.92045(7) 0.0203(4) Uani 1 1 d .
C16 C 0.1594(2) 1.03678(12) 0.92307(8) 0.0280(4) Uani 1 1 d .
H16A H 0.1280 1.0482 0.9570 0.042 Uiso 1 1 calc R
H16B H 0.1410 0.9888 0.9158 0.042 Uiso 1 1 calc R
H16C H 0.1159 1.0656 0.8981 0.042 Uiso 1 1 calc R
C17 C 0.3338(3) 1.12456(10) 0.92866(8) 0.0298(5) Uani 1 1 d .
H17A H 0.3053 1.1380 0.9626 0.045 Uiso 1 1 calc R
H17B H 0.2874 1.1515 0.9033 0.045 Uiso 1 1 calc R
H17C H 0.4268 1.1327 0.9254 0.045 Uiso 1 1 calc R
C18 C 0.35443(19) 1.02946(9) 0.86745(7) 0.0172(3) Uani 1 1 d .
C19 C 0.52326(19) 0.98205(10) 0.81443(7) 0.0206(4) Uani 1 1 d .
H19A H 0.4733 1.0025 0.7858 0.025 Uiso 1 1 calc R
C20 C 0.6695(2) 0.99283(12) 0.80479(8) 0.0275(4) Uani 1 1 d .
H20A H 0.6838 1.0148 0.7715 0.033 Uiso 1 1 calc R
H20B H 0.7076 1.0220 0.8314 0.033 Uiso 1 1 calc R
C21 C 0.7299(2) 0.92208(13) 0.80578(9) 0.0321(5) Uani 1 1 d .
H21A H 0.7570 0.9096 0.8405 0.038 Uiso 1 1 calc R
H21B H 0.8059 0.9198 0.7831 0.038 Uiso 1 1 calc R
C22 C 0.62179(19) 0.87526(11) 0.78708(9) 0.0267(4) Uani 1 1 d .
H22A H 0.6385 0.8273 0.7966 0.032 Uiso 1 1 calc R
H22B H 0.6118 0.8783 0.7499 0.032 Uiso 1 1 calc R
C23 C 0.50236(18) 0.90308(10) 0.81434(7) 0.0182(3) Uani 1 1 d .
H23A H 0.5028 0.8863 0.8501 0.022 Uiso 1 1 calc R
C24 C 0.37476(17) 0.88334(9) 0.78971(7) 0.0165(3) Uani 1 1 d .
C25 C 0.15369(18) 0.84247(9) 0.80231(7) 0.0186(3) Uani 1 1 d .
H25A H 0.1698 0.7997 0.7828 0.022 Uiso 1 1 calc R
C26 C 0.0641(2) 0.82528(13) 0.84674(9) 0.0320(5) Uani 1 1 d .
H26A H 0.1059 0.7916 0.8686 0.048 Uiso 1 1 calc R
H26B H -0.0172 0.8066 0.8338 0.048 Uiso 1 1 calc R
H26C H 0.0462 0.8667 0.8662 0.048 Uiso 1 1 calc R
C27 C 0.08295(18) 0.89269(9) 0.76771(7) 0.0171(3) Uani 1 1 d .
C28 C 0.04249(18) 1.01412(9) 0.75017(7) 0.0184(3) Uani 1 1 d .
H28A H -0.0262 0.9957 0.7273 0.022 Uiso 1 1 calc R
C29 C -0.0159(2) 1.07118(10) 0.78364(8) 0.0230(4) Uani 1 1 d .
H29A H -0.1078 1.0787 0.7749 0.028 Uiso 1 1 calc R
H29B H -0.0102 1.0587 0.8199 0.028 Uiso 1 1 calc R
C30 C 0.0631(2) 1.13523(10) 0.77302(8) 0.0246(4) Uani 1 1 d .
H30A H 0.1362 1.1392 0.7970 0.030 Uiso 1 1 calc R
H30B H 0.0087 1.1765 0.7757 0.030 Uiso 1 1 calc R
C31 C 0.1122(2) 1.12557(9) 0.71860(8) 0.0231(4) Uani 1 1 d .
H31A H 0.0437 1.1359 0.6936 0.028 Uiso 1 1 calc R
H31B H 0.1881 1.1548 0.7117 0.028 Uiso 1 1 calc R
C32 C 0.14867(18) 1.04992(9) 0.71750(7) 0.0181(3) Uani 1 1 d .
H32A H 0.2345 1.0438 0.7342 0.022 Uiso 1 1 calc R
C33 C 0.15291(18) 1.01778(9) 0.66533(7) 0.0174(3) Uani 1 1 d .
C34 C 0.22912(18) 0.92047(9) 0.61484(7) 0.0172(3) Uani 1 1 d .
C35 C 0.31283(19) 0.95803(11) 0.57601(7) 0.0227(4) Uani 1 1 d .
H35A H 0.3987 0.9663 0.5904 0.034 Uiso 1 1 calc R
H35B H 0.2722 1.0016 0.5674 0.034 Uiso 1 1 calc R
H35C H 0.3211 0.9302 0.5454 0.034 Uiso 1 1 calc R
C36 C 0.2880(2) 0.85077(10) 0.62723(7) 0.0220(4) Uani 1 1 d .
H36A H 0.3743 0.8571 0.6418 0.033 Uiso 1 1 calc R
H36B H 0.2946 0.8237 0.5962 0.033 Uiso 1 1 calc R
H36C H 0.2329 0.8270 0.6516 0.033 Uiso 1 1 calc R
C37 C 0.09276(18) 0.90714(9) 0.59292(7) 0.0177(3) Uani 1 1 d .
C38 C -0.13005(18) 0.87554(9) 0.61440(7) 0.0185(3) Uani 1 1 d .
H38A H -0.1438 0.8848 0.5776 0.022 Uiso 1 1 calc R
C39 C -0.1755(2) 0.80268(10) 0.62640(8) 0.0244(4) Uani 1 1 d .
H39A H -0.1246 0.7832 0.6546 0.029 Uiso 1 1 calc R
H39B H -0.1658 0.7729 0.5964 0.029 Uiso 1 1 calc R
C40 C -0.3191(2) 0.80924(12) 0.64134(9) 0.0295(4) Uani 1 1 d .
H40A H -0.3738 0.7813 0.6187 0.035 Uiso 1 1 calc R
H40B H -0.3325 0.7939 0.6766 0.035 Uiso 1 1 calc R
C41 C -0.3528(2) 0.88485(11) 0.63592(8) 0.0256(4) Uani 1 1 d .
H41A H -0.4181 0.8989 0.6613 0.031 Uiso 1 1 calc R
H41B H -0.3859 0.8951 0.6016 0.031 Uiso 1 1 calc R
C42 C -0.22289(19) 0.92016(10) 0.64545(7) 0.0197(4) Uani 1 1 d .
H42A H -0.2003 0.9170 0.6822 0.024 Uiso 1 1 calc R
C43 C -0.2225(2) 0.99362(10) 0.62915(7) 0.0230(4) Uani 1 1 d .
C44 C -0.2205(2) 1.10757(11) 0.65923(10) 0.0320(5) Uani 1 1 d .
H44A H -0.1590 1.1157 0.6312 0.038 Uiso 1 1 calc R
H44B H -0.1879 1.1319 0.6894 0.038 Uiso 1 1 calc R
C45 C -0.3511(2) 1.13632(10) 0.64486(8) 0.0249(4) Uani 1 1 d .
C46 C -0.4663(2) 1.10136(11) 0.65143(9) 0.0293(4) Uani 1 1 d .
H46A H -0.4659 1.0563 0.6645 0.035 Uiso 1 1 calc R
C47 C -0.5830(2) 1.13274(13) 0.63878(10) 0.0334(5) Uani 1 1 d .
H47A H -0.6614 1.1080 0.6420 0.040 Uiso 1 1 calc R
C48 C -0.5861(2) 1.19876(13) 0.62172(9) 0.0354(5) Uani 1 1 d .
H48A H -0.6663 1.2202 0.6145 0.042 Uiso 1 1 calc R
C49 C -0.4706(3) 1.23406(11) 0.61505(9) 0.0340(5) Uani 1 1 d .
H49A H -0.4715 1.2795 0.6028 0.041 Uiso 1 1 calc R
C50 C -0.3548(2) 1.20265(11) 0.62631(9) 0.0285(4) Uani 1 1 d .
H50A H -0.2763 1.2267 0.6213 0.034 Uiso 1 1 calc R
C51 C -0.4498(2) 1.21816(11) 0.76356(9) 0.0290(4) Uani 1 1 d .
H51A H -0.4699 1.2640 0.7770 0.035 Uiso 1 1 calc R
H51B H -0.4512 1.2207 0.7262 0.035 Uiso 1 1 calc R
Cl1 Cl -0.56796(6) 1.16009(3) 0.78417(2) 0.03637(13) Uani 1 1 d .
Cl2 Cl -0.29382(6) 1.19348(3) 0.78398(3) 0.04140(15) Uani 1 1 d .

loop_
_atom_site_aniso_label
_atom_site_aniso_U_11
_atom_site_aniso_U_22
_atom_site_aniso_U_33
_atom_site_aniso_U_23
_atom_site_aniso_U_13
_atom_site_aniso_U_12
O1 0.0375(9) 0.0215(7) 0.0244(7) 0.0005(5) -0.0001(6) -0.0024(6)
O2 0.0947(17) 0.0306(9) 0.0415(11) 0.0043(7) -0.0401(12) -0.0077(10)
O3 0.0370(9) 0.0287(7) 0.0330(8) -0.0116(6) 0.0081(7) -0.0053(7)
O4 0.0281(7) 0.0257(7) 0.0154(6) -0.0018(5) -0.0009(5) -0.0057(6)
O5 0.0252(7) 0.0272(7) 0.0136(6) 0.0001(5) -0.0030(5) -0.0035(6)
O6 0.0226(7) 0.0276(7) 0.0134(6) -0.0021(5) -0.0004(5) 0.0008(5)
O7 0.0234(7) 0.0244(6) 0.0165(6) -0.0001(5) -0.0008(5) -0.0040(5)
O8 0.0298(7) 0.0216(6) 0.0163(6) 0.0022(5) -0.0042(5) 0.0014(6)
O9 0.0248(7) 0.0300(7) 0.0125(6) 0.0010(5) -0.0005(5) -0.0065(6)
O10 0.0423(9) 0.0287(7) 0.0227(7) 0.0056(6) -0.0034(7) 0.0031(7)
O11 0.0340(8) 0.0268(7) 0.0258(7) -0.0038(6) -0.0057(6) 0.0100(6)
N1 0.0231(8) 0.0223(7) 0.0186(7) -0.0010(6) -0.0003(6) -0.0035(6)
N2 0.0198(8) 0.0210(7) 0.0228(8) -0.0057(6) 0.0021(6) -0.0033(6)
N3 0.0211(7) 0.0222(7) 0.0113(6) -0.0006(6) -0.0024(6) -0.0007(6)
N4 0.0209(8) 0.0245(7) 0.0136(7) -0.0009(6) -0.0014(6) -0.0037(6)
N5 0.0173(7) 0.0226(7) 0.0136(7) 0.0003(5) -0.0007(6) 0.0005(6)
N6 0.0200(7) 0.0201(7) 0.0133(7) 0.0004(6) -0.0031(6) 0.0004(6)
N7 0.0207(7) 0.0202(7) 0.0108(6) 0.0007(5) -0.0020(6) -0.0026(6)
N8 0.0179(7) 0.0230(7) 0.0116(6) 0.0013(5) -0.0007(6) -0.0032(6)
C1 0.0426(16) 0.0499(17) 0.102(3) 0.0361(18) 0.0312(18) 0.0183(14)
C2 0.0336(12) 0.0270(10) 0.0322(11) 0.0071(8) 0.0097(9) 0.0058(8)
C3 0.173(5) 0.0233(12) 0.0413(16) -0.0052(11) 0.009(2) -0.017(2)
C4 0.0420(13) 0.0209(9) 0.0355(12) 0.0036(8) 0.0132(10) 0.0031(9)
C5 0.0231(9) 0.0252(9) 0.0244(9) 0.0012(8) -0.0005(8) -0.0022(8)
C6 0.0221(9) 0.0225(9) 0.0291(10) -0.0021(7) 0.0046(8) 0.0002(7)
C7 0.0281(11) 0.0283(11) 0.0639(17) 0.0054(11) -0.0079(11) 0.0038(9)
C8 0.0217(9) 0.0202(8) 0.0221(9) 0.0002(7) 0.0013(7) -0.0003(7)
C9 0.0179(9) 0.0191(8) 0.0283(10) -0.0034(7) 0.0006(7) -0.0023(7)
C10 0.0283(11) 0.0264(10) 0.0620(16) 0.0190(11) 0.0012(11) 0.0006(9)
C11 0.0356(11) 0.0233(9) 0.0268(10) 0.0030(8) -0.0020(9) 0.0014(8)
C12 0.0229(9) 0.0263(9) 0.0176(8) 0.0035(7) 0.0014(7) -0.0026(7)
C13 0.0198(8) 0.0208(8) 0.0141(8) -0.0002(6) 0.0009(7) -0.0014(7)
C14 0.0181(8) 0.0243(9) 0.0127(8) 0.0004(6) 0.0034(7) -0.0018(7)
C15 0.0244(9) 0.0237(9) 0.0127(8) 0.0002(6) -0.0010(7) 0.0019(7)
C16 0.0219(9) 0.0442(12) 0.0180(9) -0.0005(8) 0.0010(8) 0.0070(9)
C17 0.0471(13) 0.0210(9) 0.0213(9) -0.0025(7) -0.0040(9) 0.0008(9)
C18 0.0213(8) 0.0158(7) 0.0144(8) 0.0004(6) -0.0008(7) -0.0026(6)
C19 0.0221(9) 0.0250(9) 0.0146(8) -0.0011(7) 0.0025(7) -0.0044(7)
C20 0.0219(9) 0.0405(11) 0.0202(9) -0.0038(8) 0.0056(8) -0.0100(9)
C21 0.0183(9) 0.0519(14) 0.0260(10) -0.0009(9) -0.0009(8) -0.0013(9)
C22 0.0189(9) 0.0342(10) 0.0271(10) -0.0039(8) 0.0002(8) 0.0039(8)
C23 0.0175(8) 0.0231(8) 0.0142(8) 0.0009(6) -0.0008(7) 0.0009(7)
C24 0.0182(8) 0.0153(7) 0.0159(8) -0.0023(6) -0.0011(7) 0.0012(6)
C25 0.0168(8) 0.0189(8) 0.0202(8) 0.0029(7) -0.0003(7) -0.0017(7)
C26 0.0237(10) 0.0437(12) 0.0285(11) 0.0190(9) 0.0034(9) 0.0006(9)
C27 0.0166(8) 0.0205(8) 0.0143(8) 0.0016(6) 0.0039(7) -0.0003(6)
C28 0.0194(8) 0.0191(8) 0.0167(8) -0.0005(6) -0.0030(7) 0.0004(7)
C29 0.0225(9) 0.0243(9) 0.0222(9) -0.0003(7) 0.0003(8) 0.0046(7)
C30 0.0265(10) 0.0228(9) 0.0246(9) -0.0058(7) -0.0019(8) 0.0026(8)
C31 0.0269(9) 0.0188(8) 0.0235(9) 0.0002(7) -0.0019(8) -0.0015(7)
C32 0.0199(8) 0.0186(8) 0.0158(8) -0.0014(6) -0.0029(7) -0.0001(7)
C33 0.0200(8) 0.0182(8) 0.0141(8) 0.0005(6) -0.0012(7) -0.0041(7)
C34 0.0190(8) 0.0214(8) 0.0113(7) 0.0000(6) 0.0008(7) -0.0021(7)
C35 0.0203(9) 0.0294(10) 0.0185(9) 0.0026(7) 0.0011(7) -0.0057(7)
C36 0.0225(9) 0.0219(9) 0.0215(9) -0.0030(7) -0.0005(7) 0.0016(7)
C37 0.0176(8) 0.0191(8) 0.0163(8) 0.0005(6) 0.0002(7) -0.0020(6)
C38 0.0181(8) 0.0218(8) 0.0155(8) 0.0003(6) 0.0001(7) -0.0015(7)
C39 0.0207(9) 0.0226(9) 0.0301(10) 0.0009(8) 0.0006(8) -0.0044(7)
C40 0.0224(10) 0.0313(10) 0.0348(11) 0.0007(9) 0.0064(9) -0.0077(8)
C41 0.0180(9) 0.0358(10) 0.0230(9) 0.0010(8) 0.0019(8) -0.0008(8)
C42 0.0199(9) 0.0241(9) 0.0151(8) 0.0015(7) -0.0011(7) 0.0004(7)
C43 0.0219(9) 0.0263(9) 0.0208(9) 0.0000(7) -0.0043(7) 0.0054(7)
C44 0.0271(11) 0.0264(10) 0.0426(13) -0.0056(9) -0.0079(10) 0.0027(8)
C45 0.0246(10) 0.0250(9) 0.0250(10) -0.0055(7) -0.0036(8) 0.0015(8)
C46 0.0308(11) 0.0249(10) 0.0324(11) 0.0022(8) 0.0008(9) -0.0002(8)
C47 0.0207(10) 0.0371(12) 0.0424(13) -0.0063(10) 0.0000(9) -0.0066(9)
C48 0.0321(12) 0.0436(13) 0.0304(11) -0.0087(10) -0.0095(9) 0.0191(10)
C49 0.0521(15) 0.0202(9) 0.0297(11) 0.0000(8) -0.0151(11) 0.0046(9)
C50 0.0294(11) 0.0260(10) 0.0302(10) -0.0016(8) 0.0019(9) -0.0043(8)
C51 0.0279(11) 0.0257(9) 0.0333(11) 0.0048(8) 0.0045(9) -0.0005(8)
Cl1 0.0389(3) 0.0332(3) 0.0371(3) 0.0008(2) 0.0049(2) -0.0078(2)
Cl2 0.0339(3) 0.0371(3) 0.0532(4) -0.0010(3) -0.0054(3) 0.0038(2)

loop_
_atom_type_symbol
_atom_type_description
_atom_type_scat_dispersion_real
_atom_type_scat_dispersion_imag
_atom_type_scat_source
C C 0.0033 0.0016 'International Tables Vol C Tables 4.2.6.8 and 6.1.1.4'
H H 0.0000 0.0000 'International Tables Vol C Tables 4.2.6.8 and 6.1.1.4'
N N 0.0061 0.0033 'International Tables Vol C Tables 4.2.6.8 and 6.1.1.4'
O O 0.0106 0.0060 'International Tables Vol C Tables 4.2.6.8 and 6.1.1.4'
Cl Cl 0.1484 0.1585 'International Tables Vol C Tables 4.2.6.8 and 6.1.1.4'

loop_
_geom_angle_atom_site_label_1
_geom_angle_atom_site_label_2
_geom_angle_atom_site_label_3
_geom_angle
_geom_angle_publ_flag
C5 O1 C4 119.44(17) yes
C43 O11 C44 115.74(17) yes
C5 N1 C6 120.21(17) yes
C5 N1 H1A 119.9 ?
C6 N1 H1A 119.9 ?
C8 N2 C9 120.62(16) yes
C8 N2 H2A 119.7 ?
C9 N2 H2A 119.7 ?
C14 N3 C15 121.96(16) yes
C14 N3 H3A 119.0 ?
C15 N3 H3A 119.0 ?
C18 N4 C19 120.18(16) yes
C18 N4 H4A 119.9 ?
C19 N4 H4A 119.9 ?
C24 N5 C25 121.66(15) yes
C24 N5 H5A 119.2 ?
C25 N5 H5A 119.2 ?
C27 N6 C28 123.89(16) yes
C27 N6 H6A 118.1 ?
C28 N6 H6A 118.1 ?
C33 N7 C34 121.83(15) yes
C33 N7 H7A 119.1 ?
C34 N7 H7A 119.1 ?
C37 N8 C38 123.66(16) yes
C37 N8 H8A 118.2 ?
C38 N8 H8A 118.2 ?
C4 C1 H1B 109.5 ?
C4 C1 H1C 109.5 ?
H1B C1 H1C 109.5 ?
C4 C1 H1D 109.5 ?
H1B C1 H1D 109.5 ?
H1C C1 H1D 109.5 ?
C4 C2 H2B 109.5 ?
C4 C2 H2C 109.5 ?
H2B C2 H2C 109.5 ?
C4 C2 H2D 109.5 ?
H2B C2 H2D 109.5 ?
H2C C2 H2D 109.5 ?
C4 C3 H3B 109.5 ?
C4 C3 H3C 109.5 ?
H3B C3 H3C 109.5 ?
C4 C3 H3D 109.5 ?
H3B C3 H3D 109.5 ?
H3C C3 H3D 109.5 ?
O1 C4 C3 102.3(2) ?
O1 C4 C2 110.92(18) ?
C3 C4 C2 110.5(2) ?
O1 C4 C1 109.1(2) ?
C3 C4 C1 112.8(3) ?
C2 C4 C1 110.9(2) ?
O2 C5 O1 126.3(2) ?
O2 C5 N1 123.4(2) ?
O1 C5 N1 110.26(17) ?
N1 C6 C7 108.93(19) ?
N1 C6 C8 114.37(17) ?
C7 C6 C8 109.06(18) ?
N1 C6 H6B 108.1 ?
C7 C6 H6B 108.1 ?
C8 C6 H6B 108.1 ?
C6 C7 H7B 109.5 ?
C6 C7 H7C 109.5 ?
H7B C7 H7C 109.5 ?
C6 C7 H7D 109.5 ?
H7B C7 H7D 109.5 ?
H7C C7 H7D 109.5 ?
O3 C8 N2 124.22(19) ?
O3 C8 C6 119.23(18) ?
N2 C8 C6 116.50(17) ?
N2 C9 C13 113.65(15) ?
N2 C9 C10 113.63(18) ?
C13 C9 C10 105.48(17) ?
N2 C9 H9A 107.9 ?
C13 C9 H9A 107.9 ?
C10 C9 H9A 107.9 ?
C11 C10 C9 106.86(18) ?
C11 C10 H10A 110.3 ?
C9 C10 H10A 110.3 ?
C11 C10 H10B 110.3 ?
C9 C10 H10B 110.3 ?
H10A C10 H10B 108.6 ?
C10 C11 C12 104.79(17) ?
C10 C11 H11A 110.8 ?
C12 C11 H11A 110.8 ?
C10 C11 H11B 110.8 ?
C12 C11 H11B 110.8 ?
H11A C11 H11B 108.9 ?
C13 C12 C11 103.89(17) ?
C13 C12 H12A 111.0 ?
C11 C12 H12A 111.0 ?
C13 C12 H12B 111.0 ?
C11 C12 H12B 111.0 ?
H12A C12 H12B 109.0 ?
C14 C13 C12 112.91(16) ?
C14 C13 C9 111.53(15) ?
C12 C13 C9 102.10(15) ?
C14 C13 H13A 110.0 ?
C12 C13 H13A 110.0 ?
C9 C13 H13A 110.0 ?
O4 C14 N3 122.84(17) ?
O4 C14 C13 120.73(17) ?
N3 C14 C13 116.42(16) ?
N3 C15 C17 108.67(16) ?
N3 C15 C16 110.54(16) ?
C17 C15 C16 109.50(18) ?
N3 C15 C18 111.04(15) ?
C17 C15 C18 107.98(16) ?
C16 C15 C18 109.06(16) ?
C15 C16 H16A 109.5 ?
C15 C16 H16B 109.5 ?
H16A C16 H16B 109.5 ?
C15 C16 H16C 109.5 ?
H16A C16 H16C 109.5 ?
H16B C16 H16C 109.5 ?
C15 C17 H17A 109.5 ?
C15 C17 H17B 109.5 ?
H17A C17 H17B 109.5 ?
C15 C17 H17C 109.5 ?
H17A C17 H17C 109.5 ?
H17B C17 H17C 109.5 ?
O5 C18 N4 122.10(17) ?
O5 C18 C15 119.11(17) ?
N4 C18 C15 118.68(16) ?
N4 C19 C20 113.41(16) ?
N4 C19 C23 110.63(15) ?
C20 C19 C23 105.66(16) ?
N4 C19 H19A 109.0 ?
C20 C19 H19A 109.0 ?
C23 C19 H19A 109.0 ?
C21 C20 C19 105.88(17) ?
C21 C20 H20A 110.6 ?
C19 C20 H20A 110.6 ?
C21 C20 H20B 110.6 ?
C19 C20 H20B 110.6 ?
H20A C20 H20B 108.7 ?
C20 C21 C22 104.00(17) ?
C20 C21 H21A 111.0 ?
C22 C21 H21A 111.0 ?
C20 C21 H21B 111.0 ?
C22 C21 H21B 111.0 ?
H21A C21 H21B 109.0 ?
C21 C22 C23 102.95(17) ?
C21 C22 H22A 111.2 ?
C23 C22 H22A 111.2 ?
C21 C22 H22B 111.2 ?
C23 C22 H22B 111.2 ?
H22A C22 H22B 109.1 ?
C24 C23 C22 114.09(15) ?
C24 C23 C19 111.88(15) ?
C22 C23 C19 104.03(15) ?
C24 C23 H23A 108.9 ?
C22 C23 H23A 108.9 ?
C19 C23 H23A 108.9 ?
O6 C24 N5 122.12(17) ?
O6 C24 C23 121.42(17) ?
N5 C24 C23 116.45(15) ?
N5 C25 C27 114.10(15) ?
N5 C25 C26 110.04(16) ?
C27 C25 C26 108.04(16) ?
N5 C25 H25A 108.2 ?
C27 C25 H25A 108.2 ?
C26 C25 H25A 108.2 ?
C25 C26 H26A 109.5 ?
C25 C26 H26B 109.5 ?
H26A C26 H26B 109.5 ?
C25 C26 H26C 109.5 ?
H26A C26 H26C 109.5 ?
H26B C26 H26C 109.5 ?
O7 C27 N6 124.92(17) ?
O7 C27 C25 119.56(16) ?
N6 C27 C25 115.40(16) ?
N6 C28 C29 113.09(15) ?
N6 C28 C32 110.82(15) ?
C29 C28 C32 105.33(15) ?
N6 C28 H28A 109.2 ?
C29 C28 H28A 109.2 ?
C32 C28 H28A 109.2 ?
C30 C29 C28 106.34(16) ?
C30 C29 H29A 110.5 ?
C28 C29 H29A 110.5 ?
C30 C29 H29B 110.5 ?
C28 C29 H29B 110.5 ?
H29A C29 H29B 108.7 ?
C29 C30 C31 104.33(15) ?
C29 C30 H30A 110.9 ?
C31 C30 H30A 110.9 ?
C29 C30 H30B 110.9 ?
C31 C30 H30B 110.9 ?
H30A C30 H30B 108.9 ?
C32 C31 C30 102.63(15) ?
C32 C31 H31A 111.2 ?
C30 C31 H31A 111.2 ?
C32 C31 H31B 111.2 ?
C30 C31 H31B 111.2 ?
H31A C31 H31B 109.2 ?
C33 C32 C31 115.30(15) ?
C33 C32 C28 109.58(14) ?
C31 C32 C28 104.58(15) ?
C33 C32 H32A 109.1 ?
C31 C32 H32A 109.1 ?
C28 C32 H32A 109.1 ?
O8 C33 N7 122.28(17) ?
O8 C33 C32 122.35(17) ?
N7 C33 C32 115.27(15) ?
N7 C34 C35 110.50(15) ?
N7 C34 C36 107.84(14) ?
C35 C34 C36 110.34(16) ?
N7 C34 C37 110.87(15) ?
C35 C34 C37 110.25(15) ?
C36 C34 C37 106.96(15) ?
C34 C35 H35A 109.5 ?
C34 C35 H35B 109.5 ?
H35A C35 H35B 109.5 ?
C34 C35 H35C 109.5 ?
H35A C35 H35C 109.5 ?
H35B C35 H35C 109.5 ?
C34 C36 H36A 109.5 ?
C34 C36 H36B 109.5 ?
H36A C36 H36B 109.5 ?
C34 C36 H36C 109.5 ?
H36A C36 H36C 109.5 ?
H36B C36 H36C 109.5 ?
O9 C37 N8 123.42(18) ?
O9 C37 C34 121.33(17) ?
N8 C37 C34 115.02(15) ?
N8 C38 C42 112.09(15) ?
N8 C38 C39 114.15(16) ?
C42 C38 C39 103.20(15) ?
N8 C38 H38A 109.1 ?
C42 C38 H38A 109.1 ?
C39 C38 H38A 109.1 ?
C38 C39 C40 105.64(17) ?
C38 C39 H39A 110.6 ?
C40 C39 H39A 110.6 ?
C38 C39 H39B 110.6 ?
C40 C39 H39B 110.6 ?
H39A C39 H39B 108.7 ?
C41 C40 C39 106.06(17) ?
C41 C40 H40A 110.5 ?
C39 C40 H40A 110.5 ?
C41 C40 H40B 110.5 ?
C39 C40 H40B 110.5 ?
H40A C40 H40B 108.7 ?
C40 C41 C42 102.86(16) ?
C40 C41 H41A 111.2 ?
C42 C41 H41A 111.2 ?
C40 C41 H41B 111.2 ?
C42 C41 H41B 111.2 ?
H41A C41 H41B 109.1 ?
C43 C42 C41 112.86(17) ?
C43 C42 C38 113.03(16) ?
C41 C42 C38 101.71(15) ?
C43 C42 H42A 109.7 ?
C41 C42 H42A 109.7 ?
C38 C42 H42A 109.7 ?
O10 C43 O11 123.59(19) ?
O10 C43 C42 125.94(18) ?
O11 C43 C42 110.46(16) ?
O11 C44 C45 112.56(18) ?
O11 C44 H44A 109.1 ?
C45 C44 H44A 109.1 ?
O11 C44 H44B 109.1 ?
C45 C44 H44B 109.1 ?
H44A C44 H44B 107.8 ?
C46 C45 C50 118.9(2) ?
C46 C45 C44 123.51(19) ?
C50 C45 C44 117.56(19) ?
C45 C46 C47 119.7(2) ?
C45 C46 H46A 120.1 ?
C47 C46 H46A 120.1 ?
C48 C47 C46 121.0(2) ?
C48 C47 H47A 119.5 ?
C46 C47 H47A 119.5 ?
C47 C48 C49 119.4(2) ?
C47 C48 H48A 120.3 ?
C49 C48 H48A 120.3 ?
C50 C49 C48 119.7(2) ?
C50 C49 H49A 120.1 ?
C48 C49 H49A 120.1 ?
C49 C50 C45 121.2(2) ?
C49 C50 H50A 119.4 ?
C45 C50 H50A 119.4 ?
Cl1 C51 Cl2 111.25(12) ?
Cl1 C51 H51A 109.4 ?
Cl2 C51 H51A 109.4 ?
Cl1 C51 H51B 109.4 ?
Cl2 C51 H51B 109.4 ?
H51A C51 H51B 108.0 ?

loop_
_geom_bond_atom_site_label_1
_geom_bond_atom_site_label_2
_geom_bond_distance
_geom_bond_publ_flag
O1 C5 1.343(2) yes
O1 C4 1.479(3) yes
O2 C5 1.202(3) yes
O3 C8 1.222(3) yes
O4 C14 1.237(2) yes
O5 C18 1.232(2) yes
O6 C24 1.236(2) yes
O7 C27 1.229(2) yes
O8 C33 1.231(2) yes
O9 C37 1.233(2) yes
O10 C43 1.198(3) yes
O11 C43 1.353(2) yes
O11 C44 1.451(3) yes
N1 C5 1.344(3) yes
N1 C6 1.455(3) yes
N1 H1A 0.8800 ?
N2 C8 1.342(3) yes
N2 C9 1.447(2) yes
N2 H2A 0.8800 ?
N3 C14 1.340(2) yes
N3 C15 1.471(2) yes
N3 H3A 0.8800 ?
N4 C18 1.339(3) yes
N4 C19 1.459(2) yes
N4 H4A 0.8800 ?
N5 C24 1.345(2) yes
N5 C25 1.458(2) yes
N5 H5A 0.8800 ?
N6 C27 1.336(2) yes
N6 C28 1.456(2) yes
N6 H6A 0.8800 ?
N7 C33 1.349(2) yes
N7 C34 1.466(2) yes
N7 H7A 0.8800 ?
N8 C37 1.339(2) yes
N8 C38 1.446(2) yes
N8 H8A 0.8800 ?
C1 C4 1.531(4) ?
C1 H1B 0.9800 ?
C1 H1C 0.9800 ?
C1 H1D 0.9800 ?
C2 C4 1.513(3) ?
C2 H2B 0.9800 ?
C2 H2C 0.9800 ?
C2 H2D 0.9800 ?
C3 C4 1.496(4) ?
C3 H3B 0.9800 ?
C3 H3C 0.9800 ?
C3 H3D 0.9800 ?
C6 C7 1.526(3) ?
C6 C8 1.530(3) ?
C6 H6B 1.0000 ?
C7 H7B 0.9800 ?
C7 H7C 0.9800 ?
C7 H7D 0.9800 ?
C9 C13 1.537(3) ?
C9 C10 1.538(3) ?
C9 H9A 1.0000 ?
C10 C11 1.531(3) ?
C10 H10A 0.9900 ?
C10 H10B 0.9900 ?
C11 C12 1.543(3) ?
C11 H11A 0.9900 ?
C11 H11B 0.9900 ?
C12 C13 1.534(3) ?
C12 H12A 0.9900 ?
C12 H12B 0.9900 ?
C13 C14 1.514(2) ?
C13 H13A 1.0000 ?
C15 C17 1.528(3) ?
C15 C16 1.534(3) ?
C15 C18 1.538(2) ?
C16 H16A 0.9800 ?
C16 H16B 0.9800 ?
C16 H16C 0.9800 ?
C17 H17A 0.9800 ?
C17 H17B 0.9800 ?
C17 H17C 0.9800 ?
C19 C20 1.550(3) ?
C19 C23 1.566(3) ?
C19 H19A 1.0000 ?
C20 C21 1.524(4) ?
C20 H20A 0.9900 ?
C20 H20B 0.9900 ?
C21 C22 1.531(3) ?
C21 H21A 0.9900 ?
C21 H21B 0.9900 ?
C22 C23 1.532(3) ?
C22 H22A 0.9900 ?
C22 H22B 0.9900 ?
C23 C24 1.523(2) ?
C23 H23A 1.0000 ?
C25 C27 1.532(3) ?
C25 C26 1.535(3) ?
C25 H25A 1.0000 ?
C26 H26A 0.9800 ?
C26 H26B 0.9800 ?
C26 H26C 0.9800 ?
C28 C29 1.550(3) ?
C28 C32 1.565(3) ?
C28 H28A 1.0000 ?
C29 C30 1.527(3) ?
C29 H29A 0.9900 ?
C29 H29B 0.9900 ?
C30 C31 1.538(3) ?
C30 H30A 0.9900 ?
C30 H30B 0.9900 ?
C31 C32 1.533(2) ?
C31 H31A 0.9900 ?
C31 H31B 0.9900 ?
C32 C33 1.518(2) ?
C32 H32A 1.0000 ?
C34 C35 1.533(3) ?
C34 C36 1.534(3) ?
C34 C37 1.548(3) ?
C35 H35A 0.9800 ?
C35 H35B 0.9800 ?
C35 H35C 0.9800 ?
C36 H36A 0.9800 ?
C36 H36B 0.9800 ?
C36 H36C 0.9800 ?
C38 C42 1.538(3) ?
C38 C39 1.539(3) ?
C38 H38A 1.0000 ?
C39 C40 1.543(3) ?
C39 H39A 0.9900 ?
C39 H39B 0.9900 ?
C40 C41 1.532(3) ?
C40 H40A 0.9900 ?
C40 H40B 0.9900 ?
C41 C42 1.534(3) ?
C41 H41A 0.9900 ?
C41 H41B 0.9900 ?
C42 C43 1.506(3) ?
C42 H42A 1.0000 ?
C44 C45 1.513(3) ?
C44 H44A 0.9900 ?
C44 H44B 0.9900 ?
C45 C46 1.388(3) ?
C45 C50 1.392(3) ?
C46 C47 1.397(3) ?
C46 H46A 0.9500 ?
C47 C48 1.373(4) ?
C47 H47A 0.9500 ?
C48 C49 1.393(4) ?
C48 H48A 0.9500 ?
C49 C50 1.380(3) ?
C49 H49A 0.9500 ?
C50 H50A 0.9500 ?
C51 Cl1 1.759(2) yes
C51 Cl2 1.770(2) yes
C51 H51A 0.9900 ?
C51 H51B 0.9900 ?

loop_
_geom_hbond_atom_site_label_D
_geom_hbond_atom_site_label_H
_geom_hbond_atom_site_label_A
_geom_hbond_distance_DH
_geom_hbond_distance_HA
_geom_hbond_distance_DA
_geom_hbond_angle_DHA
_geom_hbond_site_symmetry_A
N1 H1A O10 0.88 2.59 3.125(2) 120.2 2_575
N2 H2A O10 0.88 2.30 3.064(2) 145.8 2_575
N3 H3A O9 0.88 2.06 2.864(2) 152.3 2_575
N5 H5A O4 0.88 2.05 2.916(2) 166.2 .
N6 H6A O5 0.88 2.02 2.766(2) 141.6 .
N7 H7A O6 0.88 2.15 3.007(2) 164.3 .
N8 H8A O7 0.88 2.01 2.848(2) 159.1 .

loop_
_geom_torsion_atom_site_label_1
_geom_torsion_atom_site_label_2
_geom_torsion_atom_site_label_3
_geom_torsion_atom_site_label_4
_geom_torsion
C5 O1 C4 C3 -179.0(3)
C5 O1 C4 C2 -61.1(3)
C5 O1 C4 C1 61.3(3)
C4 O1 C5 O2 -1.0(4)
C4 O1 C5 N1 178.04(19)
C6 N1 C5 O2 12.5(3)
C6 N1 C5 O1 -166.51(17)
C5 N1 C6 C7 158.4(2)
C5 N1 C6 C8 -79.3(2)
C9 N2 C8 O3 9.2(3)
C9 N2 C8 C6 -168.24(17)
N1 C6 C8 O3 157.94(19)
C7 C6 C8 O3 -79.8(3)
N1 C6 C8 N2 -24.5(3)
C7 C6 C8 N2 97.7(2)
C8 N2 C9 C13 -146.99(18)
C8 N2 C9 C10 92.4(2)
N2 C9 C10 C11 139.97(19)
C13 C9 C10 C11 14.8(2)
C9 C10 C11 C12 10.8(3)
C10 C11 C12 C13 -32.5(2)
C11 C12 C13 C14 161.20(16)
C11 C12 C13 C9 41.32(19)
N2 C9 C13 C14 79.5(2)
C10 C9 C13 C14 -155.40(18)
N2 C9 C13 C12 -159.69(16)
C10 C9 C13 C12 -34.6(2)
C15 N3 C14 O4 10.4(3)
C15 N3 C14 C13 -170.94(16)
C12 C13 C14 O4 -50.2(2)
C9 C13 C14 O4 64.1(2)
C12 C13 C14 N3 131.17(18)
C9 C13 C14 N3 -114.53(19)
C14 N3 C15 C17 -177.57(18)
C14 N3 C15 C16 62.2(2)
C14 N3 C15 C18 -58.9(2)
C19 N4 C18 O5 -14.1(3)
C19 N4 C18 C15 169.72(16)
N3 C15 C18 O5 150.39(17)
C17 C15 C18 O5 -90.6(2)
C16 C15 C18 O5 28.3(2)
N3 C15 C18 N4 -33.3(2)
C17 C15 C18 N4 85.7(2)
C16 C15 C18 N4 -155.39(18)
C18 N4 C19 C20 155.11(18)
C18 N4 C19 C23 -86.4(2)
N4 C19 C20 C21 114.81(19)
C23 C19 C20 C21 -6.5(2)
C19 C20 C21 C22 29.8(2)
C20 C21 C22 C23 -42.0(2)
C21 C22 C23 C24 159.60(17)
C21 C22 C23 C19 37.4(2)
N4 C19 C23 C24 94.13(18)
C20 C19 C23 C24 -142.74(16)
N4 C19 C23 C22 -142.25(16)
C20 C19 C23 C22 -19.12(19)
C25 N5 C24 O6 4.9(3)
C25 N5 C24 C23 -175.07(15)
C22 C23 C24 O6 -39.3(2)
C19 C23 C24 O6 78.4(2)
C22 C23 C24 N5 140.60(18)
C19 C23 C24 N5 -101.65(18)
C24 N5 C25 C27 -61.1(2)
C24 N5 C25 C26 177.28(17)
C28 N6 C27 O7 -6.5(3)
C28 N6 C27 C25 177.54(16)
N5 C25 C27 O7 149.10(17)
C26 C25 C27 O7 -88.2(2)
N5 C25 C27 N6 -34.7(2)
C26 C25 C27 N6 88.0(2)
C27 N6 C28 C29 138.02(18)
C27 N6 C28 C32 -104.0(2)
N6 C28 C29 C30 116.67(18)
C32 C28 C29 C30 -4.50(19)
C28 C29 C30 C31 27.9(2)
C29 C30 C31 C32 -40.69(19)
C30 C31 C32 C33 158.00(16)
C30 C31 C32 C28 37.60(18)
N6 C28 C32 C33 92.62(17)
C29 C28 C32 C33 -144.74(15)
N6 C28 C32 C31 -143.24(15)
C29 C28 C32 C31 -20.61(18)
C34 N7 C33 O8 0.4(3)
C34 N7 C33 C32 176.88(16)
C31 C32 C33 O8 -23.1(3)
C28 C32 C33 O8 94.5(2)
C31 C32 C33 N7 160.49(16)
C28 C32 C33 N7 -81.89(19)
C33 N7 C34 C35 71.4(2)
C33 N7 C34 C36 -167.89(17)
C33 N7 C34 C37 -51.1(2)
C38 N8 C37 O9 -7.2(3)
C38 N8 C37 C34 178.24(16)
N7 C34 C37 O9 142.10(18)
C35 C34 C37 O9 19.4(2)
C36 C34 C37 O9 -100.6(2)
N7 C34 C37 N8 -43.2(2)
C35 C34 C37 N8 -165.87(16)
C36 C34 C37 N8 74.15(19)
C37 N8 C38 C42 -123.41(19)
C37 N8 C38 C39 119.7(2)
N8 C38 C39 C40 147.20(17)
C42 C38 C39 C40 25.3(2)
C38 C39 C40 C41 1.7(2)
C39 C40 C41 C42 -28.1(2)
C40 C41 C42 C43 165.13(17)
C40 C41 C42 C38 43.73(19)
N8 C38 C42 C43 72.7(2)
C39 C38 C42 C43 -163.98(16)
N8 C38 C42 C41 -165.98(15)
C39 C38 C42 C41 -42.70(18)
C44 O11 C43 O10 -3.6(3)
C44 O11 C43 C42 177.82(17)
C41 C42 C43 O10 -71.9(3)
C38 C42 C43 O10 42.9(3)
C41 C42 C43 O11 106.68(19)
C38 C42 C43 O11 -138.57(17)
C43 O11 C44 C45 81.6(2)
O11 C44 C45 C46 12.7(3)
O11 C44 C45 C50 -170.40(19)
C50 C45 C46 C47 0.9(3)
C44 C45 C46 C47 177.7(2)
C45 C46 C47 C48 -2.5(4)
C46 C47 C48 C49 2.6(4)
C47 C48 C49 C50 -0.9(3)
C48 C49 C50 C45 -0.8(3)
C46 C45 C50 C49 0.8(3)
C44 C45 C50 C49 -176.3(2)
